data_7047490
loop_
_publ_author_name
'Chen, Hongfen'
'Yang, Xiaoping'
'Jiang, Dongmei'
'Shi, Dongliang'
'Zhang, Lijie'

_publ_section_title
;
 Construction of NIR luminescent polynuclear lanthanide-based nanoclusters
 with sensing properties towards metal ions.
;
_journal_issue 39
_journal_name_full 'Dalton transactions (Cambridge, England : 2003)'
_journal_page_first 13880
_journal_page_last 13886
_journal_paper_doi 10.1039/c8dt03308k
_journal_volume 47
_journal_year 2018
_chemical_formula_sum 'C74 H79 N5 O29 Yb2 Zn2'
_chemical_formula_weight 1979.24
_chemical_name_systematic Cluster-1
_chemical_properties_physical Heat-sensitive
_space_group_IT_number 14
_space_group_name_Hall '-P 2yn'
_space_group_name_H-M_alt 'P 1 21/n 1'
_symmetry_cell_setting monoclinic
_symmetry_space_group_name_Hall '-P 2yn'
_symmetry_space_group_name_H-M 'P 1 21/n 1'
_atom_sites_solution_hydrogens geom
_atom_sites_solution_primary direct
_atom_sites_solution_secondary difmap
_audit_creation_method SHELXL-97
_audit_update_record
;
2018-08-07 deposited with the CCDC.
2018-09-10 downloaded from the CCDC.
;
_cell_angle_alpha 90.00
_cell_angle_beta 99.653(2)
_cell_angle_gamma 90.00
_cell_formula_units_Z 4
_cell_length_a 18.3662(7)
_cell_length_b 20.5801(10)
_cell_length_c 22.5688(9)
_cell_measurement_reflns_used 8900
_cell_measurement_temperature 190(1)
_cell_measurement_theta_max 27.6520
_cell_measurement_theta_min 1.3299
_cell_volume 8409.7(6)
_computing_cell_refinement 'Collect software, Nonius B.V. 1998'
_computing_data_collection 'Collect software, Nonius B.V. 1998'
_computing_data_reduction
;
DENZO and Scalepack (Otwinoski and Minor, 1997)
;
_computing_molecular_graphics 'XP SHELXTL/PC, Siemens Analytical'
_computing_structure_refinement 'XL SHELXTL/PC, Siemens Analytical'
_computing_structure_solution
;

SIR97 - Altomare A., Burla M.C., Camalli M., Cascarano G.L., Giacovazzo C., 
Guagliardi A., Moliterni A.G.G., Polidori G.,Spagna R.
;
_diffrn_ambient_temperature 190(1)
_diffrn_detector_area_resol_mean 13.6612
_diffrn_measured_fraction_theta_full 0.962
_diffrn_measured_fraction_theta_max 0.962
_diffrn_measurement_device_type 'Mercury2 (2x2 bin mode)'
_diffrn_measurement_method dtprofit.ref
_diffrn_radiation_monochromator graphite
_diffrn_radiation_source 'fine-focus sealed tube'
_diffrn_radiation_type MoK\a
_diffrn_radiation_wavelength 0.71073
_diffrn_reflns_av_R_equivalents 0.0523
_diffrn_reflns_av_sigmaI/netI 0.0933
_diffrn_reflns_limit_h_max 20
_diffrn_reflns_limit_h_min -21
_diffrn_reflns_limit_k_max 24
_diffrn_reflns_limit_k_min -20
_diffrn_reflns_limit_l_max 13
_diffrn_reflns_limit_l_min -25
_diffrn_reflns_number 18417
_diffrn_reflns_theta_full 25.00
_diffrn_reflns_theta_max 25.00
_diffrn_reflns_theta_min 2.51
_exptl_absorpt_coefficient_mu 2.847
_exptl_absorpt_correction_T_max 1.0000
_exptl_absorpt_correction_T_min 0.7361
_exptl_absorpt_correction_type multi-scan
_exptl_absorpt_process_details 'DENZO and Scalepack (Otwinoski and Minor, 1997)'
_exptl_crystal_colour Yellow
_exptl_crystal_density_diffrn 1.563
_exptl_crystal_density_method 'not measured'
_exptl_crystal_description Block
_exptl_crystal_F_000 3960
_exptl_crystal_preparation Luminescent
_exptl_crystal_recrystallization_method 'Vapour deposition'
_exptl_crystal_size_max 0.11
_exptl_crystal_size_mid 0.10
_exptl_crystal_size_min 0.06
_refine_diff_density_max 5.904
_refine_diff_density_min -3.759
_refine_diff_density_rms 0.347
_refine_ls_extinction_method none
_refine_ls_goodness_of_fit_ref 1.034
_refine_ls_hydrogen_treatment constr
_refine_ls_matrix_type full
_refine_ls_number_parameters 1009
_refine_ls_number_reflns 14251
_refine_ls_number_restraints 681
_refine_ls_restrained_S_all 1.016
_refine_ls_R_factor_all 0.1453
_refine_ls_R_factor_gt 0.0984
_refine_ls_shift/su_max 0.001
_refine_ls_shift/su_mean 0.000
_refine_ls_structure_factor_coef Fsqd
_refine_ls_weighting_details 'calc w=1/[\s^2^(Fo^2^)+(0.2000P)^2^+0.0000P] where P=(Fo^2^+2Fc^2^)/3'
_refine_ls_weighting_scheme calc
_refine_ls_wR_factor_gt 0.2176
_refine_ls_wR_factor_ref 0.2301
_reflns_number_gt 10459
_reflns_number_total 14251
_reflns_threshold_expression >2sigma(I)
_cod_data_source_file c8dt03308k2.cif
_cod_data_source_block cluster-1
_cod_depositor_comments
;
The following automatic conversions were performed:

'_symmetry_cell_setting' value 'Monoclinic' changed to 'monoclinic'
according to
/home/data/users/saulius/crontab/automatic-downloads/rss-feeds/RSC/lib/dictionaries/cif_core.dic
dictionary named 'cif_core.dic' version 2.4.2 from 2011-04-26.

'_exptl_absorpt_correction_type' value 'Multi-scan' changed to
'multi-scan' according to
/home/data/users/saulius/crontab/automatic-downloads/rss-feeds/RSC/lib/dictionaries/cif_core.dic
dictionary named 'cif_core.dic' version 2.4.2 from 2011-04-26.

Automatic conversion script
Id: cif_fix_values 4973 2017-02-22 13:04:09Z antanas 

 Adding full bibliography for 7047490--7047492.cif.
;
_cod_original_sg_symbol_H-M P2(1)/n
_cod_database_code 7047490

loop_
_symmetry_equiv_pos_as_xyz
'x, y, z'
'-x+1/2, y+1/2, -z+1/2'
'-x, -y, -z'
'x-1/2, -y-1/2, z-1/2'

loop_
_atom_site_label
_atom_site_type_symbol
_atom_site_fract_x
_atom_site_fract_y
_atom_site_fract_z
_atom_site_U_iso_or_equiv
_atom_site_adp_type
_atom_site_occupancy
_atom_site_symmetry_multiplicity
_atom_site_calc_flag
_atom_site_refinement_flags
Yb1 Yb 1.16883(4) 0.45959(5) 0.82127(3) 0.0462(3) Uani 1 1 d U
Yb2 Yb 0.33627(4) 0.37646(4) 0.20613(3) 0.0400(3) Uani 1 1 d U
Zn1 Zn 1.00967(9) 0.46314(9) 0.71933(7) 0.0307(4) Uani 1 1 d U
Zn2 Zn 0.49891(8) 0.40416(9) 0.30082(7) 0.0288(4) Uani 1 1 d U
N1 N 0.9397(6) 0.3876(5) 0.6880(4) 0.021(2) Uani 1 1 d U
N2 N 0.5197(6) 0.4806(6) 0.3621(5) 0.025(2) Uani 1 1 d U
N3 N 0.9885(6) 0.5239(6) 0.6432(5) 0.028(2) Uani 1 1 d U
N4 N 0.5761(5) 0.3409(5) 0.3450(4) 0.016(2) Uani 1 1 d U
O1 O 1.2082(5) 0.3407(5) 0.8017(4) 0.026(2) Uani 1 1 d U
O2 O 1.0850(5) 0.3983(5) 0.7583(4) 0.027(2) Uani 1 1 d U
O3 O 0.6435(5) 0.4457(5) 0.6026(4) 0.029(2) Uani 1 1 d U
O4 O 0.4000(5) 0.4510(4) 0.2713(4) 0.0191(17) Uani 1 1 d U
O5 O 0.3038(5) 0.4908(5) 0.1836(4) 0.028(2) Uani 1 1 d U
O6 O 1.1922(5) 0.5779(6) 0.8239(4) 0.036(2) Uani 1 1 d U
O7 O 1.1067(5) 0.5173(5) 0.7414(4) 0.0237(19) Uani 1 1 d U
O8 O 0.8654(5) 0.4283(6) 0.4182(4) 0.033(2) Uani 1 1 d U
O9 O 0.4278(5) 0.3316(4) 0.2771(3) 0.0214(18) Uani 1 1 d U
O10 O 0.3088(5) 0.2631(5) 0.2477(4) 0.029(2) Uani 1 1 d U
O11 O 1.2532(6) 0.4570(5) 0.7503(5) 0.035(2) Uani 1 1 d U
O12 O 1.2985(6) 0.4552(6) 0.8444(5) 0.044(3) Uani 1 1 d U
O13 O 1.1967(6) 0.4838(7) 0.9277(5) 0.045(3) Uani 1 1 d U
O14 O 1.1511(6) 0.3876(6) 0.8990(4) 0.036(2) Uani 1 1 d U
O15 O 1.0627(6) 0.4982(6) 0.8529(4) 0.036(2) Uani 1 1 d U
O16 O 0.9615(5) 0.5057(5) 0.7826(4) 0.0226(19) Uani 1 1 d U
O17 O 0.5393(5) 0.4305(5) 0.2282(4) 0.0233(19) Uani 1 1 d U
O18 O 0.4373(5) 0.4058(4) 0.1632(4) 0.0220(18) Uani 1 1 d U
O19 O 0.3469(5) 0.2926(5) 0.1347(4) 0.032(2) Uani 1 1 d U
O20 O 0.2939(5) 0.3822(5) 0.1012(4) 0.033(2) Uani 1 1 d U
O21 O 0.2072(6) 0.3673(6) 0.1943(5) 0.037(2) Uani 1 1 d U
O22 O 0.2614(5) 0.3875(5) 0.2852(4) 0.031(2) Uani 1 1 d U
C1 C 1.2648(8) 0.3050(8) 0.8397(6) 0.033(3) Uani 1 1 d U
H1A H 1.2730 0.2644 0.8210 0.050 Uiso 1 1 calc R
H1B H 1.2495 0.2968 0.8777 0.050 Uiso 1 1 calc R
H1C H 1.3097 0.3299 0.8460 0.050 Uiso 1 1 calc R
C2 C 1.1575(7) 0.3064(8) 0.7642(6) 0.030(3) Uani 1 1 d U
C3 C 1.1707(7) 0.2424(8) 0.7454(6) 0.031(3) Uani 1 1 d U
H3A H 1.2162 0.2226 0.7585 0.037 Uiso 1 1 calc R
C4 C 1.1165(8) 0.2097(8) 0.7081(6) 0.034(3) Uani 1 1 d U
H4A H 1.1261 0.1678 0.6960 0.041 Uiso 1 1 calc R
C5 C 1.0473(7) 0.2370(7) 0.6876(6) 0.029(3) Uani 1 1 d U
H5A H 1.0106 0.2134 0.6634 0.035 Uiso 1 1 calc R
C6 C 1.0344(7) 0.3023(7) 0.7047(5) 0.026(3) Uani 1 1 d U
C7 C 1.0924(7) 0.3371(6) 0.7424(5) 0.020(2) Uani 1 1 d U
C8 C 0.9604(7) 0.3289(6) 0.6833(5) 0.019(2) Uani 1 1 d U
H8A H 0.9250 0.3000 0.6643 0.023 Uiso 1 1 calc R
C9 C 0.8631(7) 0.4015(7) 0.6641(5) 0.026(3) Uani 1 1 d U
C10 C 0.8263(7) 0.3709(6) 0.6132(5) 0.021(3) Uani 1 1 d U
H10A H 0.8511 0.3409 0.5930 0.025 Uiso 1 1 calc R
C11 C 0.7535(7) 0.3848(7) 0.5922(6) 0.025(3) Uani 1 1 d U
H11A H 0.7282 0.3629 0.5590 0.030 Uiso 1 1 calc R
C12 C 0.7169(8) 0.4329(7) 0.6217(6) 0.028(3) Uani 1 1 d U
C13 C 0.7529(8) 0.4621(7) 0.6719(6) 0.026(3) Uani 1 1 d U
H13A H 0.7284 0.4922 0.6923 0.031 Uiso 1 1 calc R
C14 C 0.8263(7) 0.4472(7) 0.6929(5) 0.022(3) Uani 1 1 d U
H14A H 0.8512 0.4682 0.7268 0.027 Uiso 1 1 calc R
C15 C 0.6177(7) 0.4539(7) 0.5407(5) 0.023(3) Uani 1 1 d U
C16 C 0.5588(7) 0.4162(7) 0.5161(5) 0.028(3) Uani 1 1 d U
H16A H 0.5397 0.3846 0.5387 0.034 Uiso 1 1 calc R
C17 C 0.5281(7) 0.4271(7) 0.4557(5) 0.027(3) Uani 1 1 d U
H17A H 0.4869 0.4034 0.4382 0.032 Uiso 1 1 calc R
C18 C 0.5576(7) 0.4714(7) 0.4228(5) 0.023(3) Uani 1 1 d U
C19 C 0.6188(7) 0.5063(7) 0.4470(6) 0.026(3) Uani 1 1 d U
H19A H 0.6398 0.5352 0.4231 0.032 Uiso 1 1 calc R
C20 C 0.6496(7) 0.4987(8) 0.5071(6) 0.029(3) Uani 1 1 d U
H20A H 0.6904 0.5230 0.5243 0.035 Uiso 1 1 calc R
C21 C 0.5043(7) 0.5388(7) 0.3433(5) 0.022(3) Uani 1 1 d U
H21A H 0.5262 0.5722 0.3678 0.027 Uiso 1 1 calc R
C22 C 0.4559(7) 0.5586(6) 0.2873(5) 0.020(2) Uani 1 1 d U
C23 C 0.4566(8) 0.6235(7) 0.2697(6) 0.030(3) Uani 1 1 d U
H23A H 0.4893 0.6528 0.2914 0.036 Uiso 1 1 calc R
C24 C 0.4076(7) 0.6441(8) 0.2188(6) 0.029(3) Uani 1 1 d U
H24A H 0.4096 0.6865 0.2049 0.035 Uiso 1 1 calc R
C25 C 0.3553(8) 0.6000(7) 0.1888(6) 0.028(3) Uani 1 1 d U
H25A H 0.3214 0.6142 0.1560 0.033 Uiso 1 1 calc R
C26 C 0.3535(7) 0.5385(7) 0.2064(6) 0.028(3) Uani 1 1 d U
C27 C 0.4036(7) 0.5151(6) 0.2570(5) 0.022(2) Uani 1 1 d U
C28 C 0.2439(9) 0.5103(8) 0.1378(6) 0.036(3) Uani 1 1 d U
H28A H 0.2446 0.5566 0.1332 0.054 Uiso 1 1 calc R
H28B H 0.1979 0.4973 0.1492 0.054 Uiso 1 1 calc R
H28C H 0.2491 0.4899 0.1005 0.054 Uiso 1 1 calc R
C29 C 1.2433(9) 0.6091(10) 0.8692(8) 0.048(4) Uani 1 1 d U
H29A H 1.2700 0.6417 0.8512 0.072 Uiso 1 1 calc R
H29B H 1.2774 0.5776 0.8892 0.072 Uiso 1 1 calc R
H29C H 1.2172 0.6291 0.8979 0.072 Uiso 1 1 calc R
C30 C 1.1458(8) 0.6167(7) 0.7838(6) 0.028(3) Uani 1 1 d U
C31 C 1.1416(9) 0.6830(9) 0.7883(6) 0.039(3) Uani 1 1 d U
H31A H 1.1716 0.7053 0.8190 0.047 Uiso 1 1 calc R
C32 C 1.0907(9) 0.7162(8) 0.7454(7) 0.038(3) Uani 1 1 d U
H32A H 1.0871 0.7611 0.7479 0.045 Uiso 1 1 calc R
C33 C 1.0476(8) 0.6848(8) 0.7012(7) 0.036(3) Uani 1 1 d U
H33A H 1.0163 0.7084 0.6723 0.043 Uiso 1 1 calc R
C34 C 1.0486(7) 0.6148(6) 0.6975(6) 0.023(3) Uani 1 1 d U
C35 C 1.0995(7) 0.5817(7) 0.7409(6) 0.030(3) Uani 1 1 d U
C36 C 1.0053(7) 0.5848(7) 0.6479(6) 0.027(3) Uani 1 1 d U
H36A H 0.9871 0.6112 0.6154 0.032 Uiso 1 1 calc R
C37 C 0.9505(7) 0.4980(7) 0.5883(5) 0.027(3) Uani 1 1 d U
C38 C 0.8863(7) 0.5231(6) 0.5581(6) 0.024(3) Uani 1 1 d U
H38A H 0.8632 0.5563 0.5758 0.029 Uiso 1 1 calc R
C39 C 0.8535(7) 0.5003(7) 0.5008(6) 0.026(3) Uani 1 1 d U
H39A H 0.8103 0.5186 0.4801 0.031 Uiso 1 1 calc R
C40 C 0.8887(7) 0.4496(7) 0.4768(6) 0.027(3) Uani 1 1 d U
C41 C 0.9525(8) 0.4193(8) 0.5067(5) 0.031(3) Uani 1 1 d U
H41A H 0.9743 0.3845 0.4902 0.037 Uiso 1 1 calc R
C42 C 0.9828(7) 0.4459(7) 0.5656(5) 0.027(3) Uani 1 1 d U
H42A H 1.0246 0.4272 0.5880 0.033 Uiso 1 1 calc R
C43 C 0.7931(8) 0.4065(8) 0.4016(6) 0.032(3) Uani 1 1 d U
C44 C 0.7613(7) 0.3659(7) 0.4400(5) 0.025(3) Uani 1 1 d U
H44A H 0.7878 0.3530 0.4769 0.030 Uiso 1 1 calc R
C45 C 0.6890(7) 0.3453(7) 0.4213(6) 0.025(3) Uani 1 1 d U
H45A H 0.6672 0.3198 0.4475 0.030 Uiso 1 1 calc R
C46 C 0.6482(7) 0.3604(7) 0.3665(5) 0.023(3) Uani 1 1 d U
C47 C 0.6816(7) 0.4053(7) 0.3293(5) 0.026(3) Uani 1 1 d U
H47A H 0.6550 0.4201 0.2931 0.032 Uiso 1 1 calc R
C48 C 0.7532(7) 0.4260(7) 0.3483(5) 0.026(3) Uani 1 1 d U
H48A H 0.7747 0.4541 0.3239 0.031 Uiso 1 1 calc R
C49 C 0.5619(7) 0.2811(6) 0.3560(5) 0.021(3) Uani 1 1 d U
H49A H 0.6007 0.2568 0.3767 0.025 Uiso 1 1 calc R
C50 C 0.4894(7) 0.2464(6) 0.3387(5) 0.021(3) Uani 1 1 d U
C51 C 0.4858(8) 0.1833(7) 0.3615(6) 0.029(3) Uani 1 1 d U
H51A H 0.5267 0.1655 0.3859 0.035 Uiso 1 1 calc R
C52 C 0.4218(8) 0.1477(8) 0.3478(6) 0.031(3) Uani 1 1 d U
H52A H 0.4197 0.1067 0.3647 0.037 Uiso 1 1 calc R
C53 C 0.3612(8) 0.1707(8) 0.3100(6) 0.035(3) Uani 1 1 d U
H53A H 0.3191 0.1452 0.3000 0.043 Uiso 1 1 calc R
C54 C 0.3642(7) 0.2346(6) 0.2864(5) 0.023(3) Uani 1 1 d U
C55 C 0.4288(7) 0.2729(7) 0.3003(5) 0.023(3) Uani 1 1 d U
C56 C 0.2453(8) 0.2223(8) 0.2255(6) 0.033(3) Uani 1 1 d U
H56A H 0.2373 0.1923 0.2563 0.050 Uiso 1 1 calc R
H56B H 0.2544 0.1987 0.1908 0.050 Uiso 1 1 calc R
H56C H 0.2023 0.2491 0.2147 0.050 Uiso 1 1 calc R
C57 C 1.3789(8) 0.4275(9) 0.7774(7) 0.042(4) Uani 1 1 d U
H57A H 1.3975 0.4604 0.7538 0.063 Uiso 1 1 calc R
H57B H 1.3734 0.3874 0.7553 0.063 Uiso 1 1 calc R
H57C H 1.4130 0.4213 0.8142 0.063 Uiso 1 1 calc R
C58 C 1.3068(9) 0.4478(8) 0.7913(7) 0.037(3) Uani 1 1 d U
C59 C 1.1466(10) 0.4240(9) 0.9989(7) 0.047(4) Uani 1 1 d U
H59A H 1.1904 0.4213 1.0287 0.070 Uiso 1 1 calc R
H59B H 1.1189 0.3844 0.9989 0.070 Uiso 1 1 calc R
H59C H 1.1170 0.4599 1.0079 0.070 Uiso 1 1 calc R
C60 C 1.1670(8) 0.4335(8) 0.9403(6) 0.035(3) Uani 1 1 d U
C61 C 0.9572(9) 0.5472(9) 0.8790(6) 0.041(4) Uani 1 1 d U
H61A H 0.9899 0.5515 0.9167 0.061 Uiso 1 1 calc R
H61B H 0.9150 0.5218 0.8846 0.061 Uiso 1 1 calc R
H61C H 0.9412 0.5894 0.8641 0.061 Uiso 1 1 calc R
C62 C 0.9968(8) 0.5140(8) 0.8346(6) 0.032(3) Uani 1 1 d U
C63 C 0.5408(9) 0.4407(9) 0.1222(6) 0.038(3) Uani 1 1 d U
H63A H 0.5062 0.4373 0.0854 0.057 Uiso 1 1 calc R
H63B H 0.5812 0.4114 0.1210 0.057 Uiso 1 1 calc R
H63C H 0.5591 0.4844 0.1269 0.057 Uiso 1 1 calc R
C64 C 0.5018(7) 0.4228(7) 0.1759(6) 0.028(3) Uani 1 1 d U
C65 C 0.3050(10) 0.2988(9) 0.0295(6) 0.043(4) Uani 1 1 d U
H65A H 0.3254 0.2558 0.0295 0.064 Uiso 1 1 calc R
H65B H 0.3295 0.3268 0.0051 0.064 Uiso 1 1 calc R
H65C H 0.2532 0.2973 0.0136 0.064 Uiso 1 1 calc R
C66 C 0.3161(8) 0.3245(7) 0.0934(6) 0.029(3) Uani 1 1 d U
C67 C 0.1317(9) 0.3617(9) 0.2740(7) 0.044(4) Uani 1 1 d U
H67A H 0.1100 0.4025 0.2819 0.065 Uiso 1 1 calc R
H67B H 0.1422 0.3370 0.3105 0.065 Uiso 1 1 calc R
H67C H 0.0979 0.3379 0.2448 0.065 Uiso 1 1 calc R
C68 C 0.2025(8) 0.3736(8) 0.2500(7) 0.035(3) Uani 1 1 d U
O2W O 0.2650(7) 0.3697(7) 0.4044(6) 0.059(3) Uani 1 1 d DU
H2W1 H 0.2353 0.3522 0.4227 0.089 Uiso 1 1 calc R
O23 O 0.6383(10) 0.6601(9) 0.3634(8) 0.081(5) Uani 1 1 d U
N5 N 0.7640(10) 0.6604(9) 0.3977(7) 0.061(4) Uani 1 1 d U
C2W C 1.1054(12) 0.2630(14) 1.0711(10) 0.085(7) Uani 1 1 d DU
H2WB H 1.1253 0.3060 1.0808 0.102 Uiso 1 1 calc R
H2WA H 1.1309 0.2329 1.1007 0.102 Uiso 1 1 calc R
C1W C 1.0225(12) 0.2628(13) 1.0749(11) 0.080(7) Uani 1 1 d DU
H1WE H 1.0027 0.2201 1.0658 0.096 Uiso 1 1 calc R
H1WF H 0.9973 0.2933 1.0465 0.096 Uiso 1 1 calc R
H1WA H 1.0159 0.2749 1.1147 0.120 Uiso 1 1 calc R
C71 C 0.6990(16) 0.6416(15) 0.3610(12) 0.088(8) Uani 1 1 d U
H71A H 0.7036 0.6112 0.3313 0.106 Uiso 1 1 calc R
C3W C 0.3359(9) 0.3386(12) 0.4199(9) 0.072(6) Uani 1 1 d DU
H3W1 H 0.3673 0.3519 0.3922 0.108 Uiso 1 1 calc R
H3W2 H 0.3296 0.2923 0.4179 0.108 Uiso 1 1 calc R
H3W3 H 0.3579 0.3509 0.4599 0.108 Uiso 1 1 calc R
C70 C 0.8290(15) 0.6348(14) 0.3904(11) 0.084(7) Uani 1 1 d U
H70A H 0.8216 0.6051 0.3572 0.126 Uiso 1 1 calc R
H70B H 0.8503 0.6121 0.4263 0.126 Uiso 1 1 calc R
H70C H 0.8617 0.6690 0.3826 0.126 Uiso 1 1 calc R
C69 C 0.756(2) 0.699(2) 0.4472(16) 0.134(13) Uani 1 1 d U
H69A H 0.8033 0.7106 0.4686 0.201 Uiso 1 1 calc R
H69B H 0.7294 0.6743 0.4734 0.201 Uiso 1 1 calc R
H69C H 0.7281 0.7370 0.4338 0.201 Uiso 1 1 calc R
O1W O 1.1189(17) 0.2447(15) 1.0123(11) 0.162(11) Uani 1 1 d DU
H1WC H 1.0824 0.2531 0.9872 0.244 Uiso 1 1 calc R
O4W O 1.0564(14) 0.3015(13) 0.4661(11) 0.131(8) Uani 1 1 d U
O6W O 0.1668(16) 0.2545(15) 0.4040(12) 0.148(10) Uani 1 1 d U
O5W O 0.3721(16) 0.4781(14) 0.0015(12) 0.140(9) Uani 1 1 d U
O3W O 1.128(2) 0.605(2) 1.0065(19) 0.226(18) Uani 1 1 d U

loop_
_atom_site_aniso_label
_atom_site_aniso_U_11
_atom_site_aniso_U_22
_atom_site_aniso_U_33
_atom_site_aniso_U_23
_atom_site_aniso_U_13
_atom_site_aniso_U_12
Yb1 0.0241(4) 0.0635(6) 0.0518(5) -0.0074(3) 0.0083(3) -0.0007(3)
Yb2 0.0230(4) 0.0463(5) 0.0512(5) -0.0005(3) 0.0072(3) 0.0000(3)
Zn1 0.0150(8) 0.0406(11) 0.0378(8) -0.0037(7) 0.0081(7) -0.0008(7)
Zn2 0.0135(8) 0.0365(10) 0.0370(8) 0.0004(6) 0.0057(6) 0.0000(7)
N1 0.008(4) 0.027(5) 0.030(4) 0.002(4) 0.008(4) -0.006(4)
N2 0.008(4) 0.032(6) 0.034(5) 0.001(4) 0.001(4) 0.001(4)
N3 0.016(5) 0.036(6) 0.035(5) 0.008(4) 0.011(4) 0.004(5)
N4 0.007(4) 0.020(5) 0.023(4) 0.002(3) 0.005(3) 0.008(4)
O1 0.008(4) 0.030(5) 0.037(4) 0.000(4) -0.004(3) -0.001(4)
O2 0.020(4) 0.029(5) 0.032(4) -0.004(3) 0.004(3) 0.009(4)
O3 0.010(4) 0.049(6) 0.029(4) 0.000(4) 0.007(3) 0.001(4)
O4 0.010(4) 0.019(4) 0.030(4) 0.005(3) 0.007(3) -0.001(3)
O5 0.015(4) 0.029(5) 0.038(4) -0.003(4) 0.000(4) 0.001(4)
O6 0.020(5) 0.045(6) 0.043(5) -0.011(4) 0.009(4) 0.000(4)
O7 0.012(4) 0.029(5) 0.030(4) -0.004(3) 0.005(3) 0.001(4)
O8 0.014(4) 0.055(6) 0.031(4) -0.001(4) 0.004(4) -0.005(4)
O9 0.008(4) 0.027(5) 0.028(4) 0.005(3) 0.001(3) -0.009(3)
O10 0.011(4) 0.031(5) 0.043(4) -0.004(4) 0.004(4) 0.000(4)
O11 0.021(5) 0.037(5) 0.052(5) 0.006(4) 0.020(4) 0.000(4)
O12 0.025(5) 0.046(6) 0.060(6) -0.011(5) 0.008(5) -0.005(5)
O13 0.024(5) 0.065(7) 0.047(5) -0.010(5) 0.004(4) 0.005(5)
O14 0.022(5) 0.052(6) 0.035(4) -0.007(4) 0.009(4) 0.003(4)
O15 0.023(5) 0.055(6) 0.032(4) -0.008(4) 0.004(4) 0.010(4)
O16 0.007(4) 0.029(5) 0.032(4) -0.009(3) 0.005(3) -0.001(3)
O17 0.011(4) 0.031(5) 0.027(4) 0.002(3) 0.004(3) 0.000(4)
O18 0.012(4) 0.020(4) 0.033(4) 0.001(3) 0.004(3) -0.003(3)
O19 0.024(5) 0.039(5) 0.035(4) -0.005(4) 0.009(4) -0.007(4)
O20 0.022(5) 0.029(5) 0.047(5) -0.009(4) 0.006(4) -0.003(4)
O21 0.021(5) 0.042(6) 0.047(5) 0.000(4) 0.000(4) 0.001(4)
O22 0.019(5) 0.037(5) 0.037(4) 0.001(4) 0.006(4) 0.001(4)
C1 0.020(6) 0.035(7) 0.045(6) 0.005(5) 0.003(5) -0.008(5)
C2 0.016(6) 0.040(7) 0.036(5) 0.006(5) 0.012(5) -0.009(5)
C3 0.012(5) 0.042(7) 0.040(6) 0.006(5) 0.009(5) -0.002(5)
C4 0.027(6) 0.034(7) 0.042(6) -0.002(5) 0.009(5) -0.003(6)
C5 0.011(5) 0.038(7) 0.041(6) 0.003(5) 0.009(5) 0.000(5)
C6 0.016(5) 0.027(6) 0.034(5) 0.009(5) 0.006(5) -0.006(5)
C7 0.010(5) 0.021(6) 0.033(5) 0.000(4) 0.012(4) -0.003(4)
C8 0.011(5) 0.029(6) 0.022(5) -0.006(4) 0.013(4) 0.001(5)
C9 0.014(5) 0.035(6) 0.028(5) 0.009(5) 0.002(4) -0.005(5)
C10 0.021(6) 0.020(6) 0.022(5) -0.003(4) 0.006(4) 0.002(5)
C11 0.015(5) 0.033(6) 0.028(5) -0.005(4) 0.004(5) 0.001(5)
C12 0.022(6) 0.032(6) 0.031(5) 0.008(5) 0.010(5) 0.001(5)
C13 0.023(6) 0.023(6) 0.033(5) -0.003(4) 0.011(5) 0.003(5)
C14 0.009(5) 0.029(6) 0.029(5) -0.001(4) 0.004(4) -0.006(5)
C15 0.015(5) 0.032(6) 0.025(5) -0.002(4) 0.010(4) 0.001(5)
C16 0.023(6) 0.036(7) 0.024(5) 0.007(5) 0.003(5) 0.004(5)
C17 0.020(6) 0.033(6) 0.028(5) -0.007(5) 0.006(5) 0.005(5)
C18 0.012(5) 0.028(6) 0.027(5) -0.002(4) 0.003(4) 0.003(5)
C19 0.014(5) 0.036(7) 0.031(5) 0.003(5) 0.010(5) 0.005(5)
C20 0.012(5) 0.039(7) 0.036(6) -0.001(5) 0.004(5) 0.013(5)
C21 0.005(5) 0.031(6) 0.031(5) -0.005(4) 0.003(4) -0.003(5)
C22 0.014(5) 0.014(5) 0.033(5) 0.004(4) 0.009(4) 0.008(4)
C23 0.016(6) 0.036(7) 0.042(6) 0.003(5) 0.013(5) -0.001(5)
C24 0.014(5) 0.030(6) 0.042(6) -0.001(5) 0.007(5) 0.003(5)
C25 0.023(6) 0.027(6) 0.033(5) -0.002(5) 0.005(5) 0.003(5)
C26 0.012(5) 0.036(7) 0.037(6) -0.001(5) 0.011(5) -0.003(5)
C27 0.017(4) 0.024(4) 0.026(4) -0.004(3) 0.008(3) 0.009(3)
C28 0.031(7) 0.031(7) 0.045(6) -0.002(5) 0.001(5) 0.002(6)
C29 0.028(7) 0.058(8) 0.057(7) -0.009(6) 0.006(6) -0.012(6)
C30 0.021(6) 0.029(6) 0.035(5) -0.003(5) 0.011(5) -0.007(5)
C31 0.030(7) 0.048(8) 0.040(6) -0.011(5) 0.007(5) -0.005(6)
C32 0.033(7) 0.034(7) 0.049(6) 0.001(5) 0.013(6) 0.007(6)
C33 0.023(6) 0.042(7) 0.047(6) 0.003(5) 0.017(5) -0.002(6)
C34 0.019(6) 0.019(6) 0.035(5) 0.002(4) 0.017(5) 0.005(5)
C35 0.013(5) 0.037(7) 0.042(6) -0.011(5) 0.014(5) -0.008(5)
C36 0.018(6) 0.031(6) 0.034(5) 0.010(5) 0.013(5) 0.002(5)
C37 0.018(6) 0.037(7) 0.028(5) 0.001(5) 0.012(5) -0.016(5)
C38 0.016(6) 0.019(6) 0.038(5) 0.010(4) 0.009(5) 0.000(5)
C39 0.012(5) 0.035(7) 0.032(5) 0.006(5) 0.008(4) -0.001(5)
C40 0.014(5) 0.037(7) 0.030(5) 0.007(5) 0.007(5) -0.009(5)
C41 0.025(6) 0.043(7) 0.027(5) -0.006(5) 0.007(5) -0.018(5)
C42 0.015(5) 0.044(7) 0.023(5) 0.006(5) 0.003(4) 0.001(5)
C43 0.015(6) 0.046(7) 0.038(6) -0.008(5) 0.010(5) 0.006(5)
C44 0.020(6) 0.029(6) 0.027(5) 0.003(4) 0.005(5) 0.004(5)
C45 0.014(5) 0.026(6) 0.035(5) 0.003(5) 0.003(5) 0.003(5)
C46 0.015(5) 0.024(6) 0.032(5) -0.005(4) 0.010(5) 0.004(5)
C47 0.015(5) 0.037(7) 0.028(5) 0.009(5) 0.005(4) 0.007(5)
C48 0.013(5) 0.031(6) 0.031(5) 0.008(5) 0.002(4) -0.003(5)
C49 0.011(5) 0.023(6) 0.030(5) -0.001(4) 0.007(4) 0.004(5)
C50 0.012(5) 0.022(6) 0.031(5) -0.001(4) 0.006(4) 0.000(5)
C51 0.025(6) 0.027(6) 0.033(5) 0.006(5) 0.002(5) 0.004(5)
C52 0.022(6) 0.032(7) 0.039(6) 0.005(5) 0.006(5) -0.007(5)
C53 0.028(6) 0.040(7) 0.041(6) -0.004(5) 0.015(5) -0.005(6)
C54 0.014(5) 0.022(6) 0.033(5) -0.001(4) 0.007(4) -0.004(5)
C55 0.012(5) 0.028(6) 0.031(5) -0.008(4) 0.016(4) 0.000(5)
C56 0.019(6) 0.036(7) 0.042(6) 0.005(5) -0.003(5) -0.002(5)
C57 0.024(6) 0.050(8) 0.055(7) -0.003(6) 0.014(6) 0.001(6)
C58 0.027(7) 0.031(7) 0.056(7) -0.004(5) 0.015(6) -0.004(6)
C59 0.046(8) 0.053(8) 0.041(6) 0.002(6) 0.006(6) 0.015(7)
C60 0.019(6) 0.047(8) 0.038(6) -0.005(5) 0.005(5) 0.005(6)
C61 0.033(7) 0.056(8) 0.036(6) -0.005(5) 0.012(6) 0.010(6)
C62 0.019(6) 0.036(7) 0.043(6) 0.000(5) 0.010(5) 0.007(5)
C63 0.032(7) 0.049(8) 0.035(6) 0.007(5) 0.012(5) -0.005(6)
C64 0.019(6) 0.030(6) 0.035(6) 0.003(5) 0.009(5) 0.002(5)
C65 0.047(7) 0.039(7) 0.042(6) -0.016(5) 0.008(6) 0.006(6)
C66 0.018(6) 0.030(6) 0.039(6) -0.007(5) 0.006(5) -0.002(5)
C67 0.026(7) 0.050(8) 0.054(7) -0.001(6) 0.006(6) 0.007(6)
C68 0.021(6) 0.042(7) 0.042(6) 0.001(5) 0.008(5) 0.009(5)
O2W 0.050(6) 0.071(8) 0.058(6) 0.002(5) 0.009(5) 0.010(6)
O23 0.067(8) 0.072(8) 0.101(8) 0.012(7) 0.007(7) -0.004(7)
N5 0.058(8) 0.069(8) 0.058(7) 0.012(6) 0.016(6) 0.000(7)
C2W 0.081(11) 0.085(11) 0.089(10) -0.002(8) 0.016(8) 0.006(9)
C1W 0.081(10) 0.078(10) 0.082(9) -0.007(8) 0.015(8) 0.000(8)
C71 0.083(11) 0.089(11) 0.092(10) -0.006(8) 0.010(8) 0.003(9)
C3W 0.068(9) 0.082(10) 0.067(8) -0.011(7) 0.012(7) -0.001(8)
C70 0.084(11) 0.089(11) 0.084(10) 0.010(8) 0.027(8) 0.003(8)
C69 0.131(15) 0.139(16) 0.132(15) -0.011(9) 0.025(10) 0.004(10)
O1W 0.164(14) 0.161(14) 0.168(13) -0.010(9) 0.046(9) -0.003(9)
O4W 0.124(11) 0.129(11) 0.138(11) 0.001(9) 0.015(8) 0.011(9)
O6W 0.151(13) 0.147(13) 0.149(12) -0.008(9) 0.029(9) -0.014(9)
O5W 0.135(12) 0.145(12) 0.136(11) 0.016(9) 0.013(9) 0.001(9)
O3W 0.229(19) 0.223(19) 0.227(19) 0.003(10) 0.039(10) 0.000(10)

loop_
_atom_type_symbol
_atom_type_description
_atom_type_scat_dispersion_real
_atom_type_scat_dispersion_imag
_atom_type_scat_source
C C 0.0033 0.0016 'International Tables Vol C Tables 4.2.6.8 and 6.1.1.4'
H H 0.0000 0.0000 'International Tables Vol C Tables 4.2.6.8 and 6.1.1.4'
N N 0.0061 0.0033 'International Tables Vol C Tables 4.2.6.8 and 6.1.1.4'
O O 0.0106 0.0060 'International Tables Vol C Tables 4.2.6.8 and 6.1.1.4'
Zn Zn 0.2839 1.4301 'International Tables Vol C Tables 4.2.6.8 and 6.1.1.4'
Yb Yb -0.3850 5.5486 'International Tables Vol C Tables 4.2.6.8 and 6.1.1.4'

loop_
_geom_angle_atom_site_label_1
_geom_angle_atom_site_label_2
_geom_angle_atom_site_label_3
_geom_angle
O2 Yb1 O7 66.7(3)
O2 Yb1 O15 82.4(3)
O7 Yb1 O15 74.4(3)
O2 Yb1 O12 131.8(4)
O7 Yb1 O12 123.0(4)
O15 Yb1 O12 144.6(4)
O2 Yb1 O14 87.3(3)
O7 Yb1 O14 142.7(3)
O15 Yb1 O14 76.1(4)
O12 Yb1 O14 94.1(4)
O2 Yb1 O11 90.9(3)
O7 Yb1 O11 77.3(3)
O15 Yb1 O11 151.3(4)
O12 Yb1 O11 53.6(4)
O14 Yb1 O11 131.7(4)
O2 Yb1 O13 137.5(4)
O7 Yb1 O13 131.8(4)
O15 Yb1 O13 71.0(3)
O12 Yb1 O13 75.5(4)
O14 Yb1 O13 54.9(4)
O11 Yb1 O13 127.7(4)
O2 Yb1 O6 130.8(3)
O7 Yb1 O6 64.6(3)
O15 Yb1 O6 78.9(4)
O12 Yb1 O6 82.4(4)
O14 Yb1 O6 130.2(3)
O11 Yb1 O6 84.8(3)
O13 Yb1 O6 76.5(4)
O2 Yb1 O1 63.6(3)
O7 Yb1 O1 117.9(3)
O15 Yb1 O1 130.0(4)
O12 Yb1 O1 72.7(3)
O14 Yb1 O1 67.3(3)
O11 Yb1 O1 68.8(3)
O13 Yb1 O1 110.0(4)
O6 Yb1 O1 151.1(3)
O2 Yb1 C58 110.5(4)
O7 Yb1 C58 102.2(4)
O15 Yb1 C58 164.4(4)
O12 Yb1 C58 26.9(5)
O14 Yb1 C58 112.1(4)
O11 Yb1 C58 27.1(4)
O13 Yb1 C58 102.3(4)
O6 Yb1 C58 86.0(4)
O1 Yb1 C58 65.2(4)
O2 Yb1 C60 112.5(4)
O7 Yb1 C60 141.6(4)
O15 Yb1 C60 67.6(4)
O12 Yb1 C60 87.3(4)
O14 Yb1 C60 28.8(4)
O11 Yb1 C60 139.6(4)
O13 Yb1 C60 26.5(4)
O6 Yb1 C60 101.5(4)
O1 Yb1 C60 91.8(4)
C58 Yb1 C60 112.8(5)
O2 Yb1 Zn1 35.0(2)
O7 Yb1 Zn1 37.0(2)
O15 Yb1 Zn1 62.0(2)
O12 Yb1 Zn1 150.8(3)
O14 Yb1 Zn1 107.8(2)
O11 Yb1 Zn1 97.2(3)
O13 Yb1 Zn1 132.9(3)
O6 Yb1 Zn1 97.0(2)
O1 Yb1 Zn1 97.85(18)
C58 Yb1 Zn1 124.0(3)
C60 Yb1 Zn1 121.0(3)
O4 Yb2 O9 65.9(3)
O4 Yb2 O18 74.7(3)
O9 Yb2 O18 81.5(3)
O4 Yb2 O21 121.4(3)
O9 Yb2 O21 130.5(3)
O18 Yb2 O21 147.0(3)
O4 Yb2 O20 130.6(3)
O9 Yb2 O20 142.4(3)
O18 Yb2 O20 73.8(3)
O21 Yb2 O20 74.6(3)
O4 Yb2 O19 145.1(3)
O9 Yb2 O19 92.7(3)
O18 Yb2 O19 75.2(3)
O21 Yb2 O19 93.4(4)
O20 Yb2 O19 54.0(3)
O4 Yb2 O22 76.1(3)
O9 Yb2 O22 87.9(3)
O18 Yb2 O22 150.7(3)
O21 Yb2 O22 53.8(3)
O20 Yb2 O22 126.6(3)
O19 Yb2 O22 132.8(3)
O4 Yb2 O5 64.8(3)
O9 Yb2 O5 130.4(3)
O18 Yb2 O5 81.2(3)
O21 Yb2 O5 81.3(4)
O20 Yb2 O5 73.6(3)
O19 Yb2 O5 126.5(3)
O22 Yb2 O5 85.1(3)
O4 Yb2 O10 118.5(3)
O9 Yb2 O10 63.4(3)
O18 Yb2 O10 127.1(3)
O21 Yb2 O10 73.5(3)
O20 Yb2 O10 110.8(3)
O19 Yb2 O10 68.7(3)
O22 Yb2 O10 69.6(3)
O5 Yb2 O10 151.6(3)
O4 Yb2 C66 146.2(4)
O9 Yb2 C66 117.3(4)
O18 Yb2 C66 72.8(4)
O21 Yb2 C66 83.5(4)
O20 Yb2 C66 27.9(4)
O19 Yb2 C66 26.1(4)
O22 Yb2 C66 135.6(4)
O5 Yb2 C66 101.1(4)
O10 Yb2 C66 88.9(4)
O4 Yb2 C68 99.8(4)
O9 Yb2 C68 109.0(4)
O18 Yb2 C68 165.3(4)
O21 Yb2 C68 27.1(4)
O20 Yb2 C68 101.2(4)
O19 Yb2 C68 113.5(4)
O22 Yb2 C68 26.8(4)
O5 Yb2 C68 84.1(4)
O10 Yb2 C68 67.6(4)
C66 Yb2 C68 109.4(4)
O4 Yb2 Zn2 36.2(2)
O9 Yb2 Zn2 34.4(2)
O18 Yb2 Zn2 62.6(2)
O21 Yb2 Zn2 147.6(3)
O20 Yb2 Zn2 136.3(2)
O19 Yb2 Zn2 112.4(2)
O22 Yb2 Zn2 93.9(2)
O5 Yb2 Zn2 97.2(2)
O10 Yb2 Zn2 97.3(2)
C66 Yb2 Zn2 128.1(3)
C68 Yb2 Zn2 120.6(3)
O16 Zn1 O2 109.4(4)
O16 Zn1 N1 104.5(4)
O2 Zn1 N1 89.6(4)
O16 Zn1 O7 93.3(3)
O2 Zn1 O7 75.8(4)
N1 Zn1 O7 160.0(4)
O16 Zn1 N3 106.1(4)
O2 Zn1 N3 140.2(4)
N1 Zn1 N3 98.5(4)
O7 Zn1 N3 84.9(4)
O16 Zn1 Yb1 87.7(2)
O2 Zn1 Yb1 40.7(3)
N1 Zn1 Yb1 129.1(3)
O7 Zn1 Yb1 41.4(3)
N3 Zn1 Yb1 125.7(3)
O17 Zn2 O9 107.5(3)
O17 Zn2 N4 104.5(4)
O9 Zn2 N4 91.3(4)
O17 Zn2 O4 92.1(3)
O9 Zn2 O4 76.2(4)
N4 Zn2 O4 161.8(4)
O17 Zn2 N2 106.8(4)
O9 Zn2 N2 141.3(4)
N4 Zn2 N2 97.0(4)
O4 Zn2 N2 85.2(4)
O17 Zn2 Yb2 86.4(3)
O9 Zn2 Yb2 40.9(2)
N4 Zn2 Yb2 131.1(3)
O4 Zn2 Yb2 41.1(2)
N2 Zn2 Yb2 125.7(3)
C8 N1 C9 116.0(11)
C8 N1 Zn1 124.4(9)
C9 N1 Zn1 119.3(9)
C21 N2 C18 118.6(11)
C21 N2 Zn2 118.6(9)
C18 N2 Zn2 122.5(9)
C36 N3 C37 120.7(11)
C36 N3 Zn1 120.1(9)
C37 N3 Zn1 119.0(9)
C49 N4 C46 114.9(10)
C49 N4 Zn2 123.5(8)
C46 N4 Zn2 121.6(8)
C2 O1 C1 117.5(12)
C2 O1 Yb1 114.5(8)
C1 O1 Yb1 124.9(8)
C7 O2 Zn1 127.3(8)
C7 O2 Yb1 127.1(8)
Zn1 O2 Yb1 104.3(4)
C12 O3 C15 119.1(9)
C27 O4 Zn2 116.9(7)
C27 O4 Yb2 122.3(7)
Zn2 O4 Yb2 102.7(4)
C26 O5 C28 116.7(11)
C26 O5 Yb2 118.8(8)
C28 O5 Yb2 123.1(8)
C30 O6 C29 118.0(13)
C30 O6 Yb1 117.8(8)
C29 O6 Yb1 123.6(11)
C35 O7 Zn1 116.8(8)
C35 O7 Yb1 123.9(8)
Zn1 O7 Yb1 101.7(4)
C40 O8 C43 119.1(10)
C55 O9 Zn2 127.9(8)
C55 O9 Yb2 127.1(8)
Zn2 O9 Yb2 104.7(4)
C54 O10 C56 116.3(11)
C54 O10 Yb2 116.8(7)
C56 O10 Yb2 125.9(8)
C58 O11 Yb1 91.4(9)
C58 O12 Yb1 94.2(10)
C60 O13 Yb1 91.6(9)
C60 O14 Yb1 92.0(9)
C62 O15 Yb1 143.1(9)
C62 O16 Zn1 120.4(8)
C64 O17 Zn2 120.8(8)
C64 O18 Yb2 142.3(8)
C66 O19 Yb2 92.7(9)
C66 O20 Yb2 91.8(8)
C68 O21 Yb2 96.5(9)
C68 O22 Yb2 92.7(8)
O1 C1 H1A 109.5
O1 C1 H1B 109.5
H1A C1 H1B 109.5
O1 C1 H1C 109.5
H1A C1 H1C 109.5
H1B C1 H1C 109.5
O1 C2 C7 117.0(13)
O1 C2 C3 122.6(13)
C7 C2 C3 120.3(13)
C4 C3 C2 119.8(14)
C4 C3 H3A 120.1
C2 C3 H3A 120.1
C3 C4 C5 122.3(15)
C3 C4 H4A 118.9
C5 C4 H4A 118.9
C4 C5 C6 118.1(13)
C4 C5 H5A 120.9
C6 C5 H5A 120.9
C5 C6 C7 119.3(12)
C5 C6 C8 116.5(12)
C7 C6 C8 124.1(12)
O2 C7 C2 117.7(12)
O2 C7 C6 122.4(11)
C2 C7 C6 119.9(13)
N1 C8 C6 126.6(12)
N1 C8 H8A 116.7
C6 C8 H8A 116.7
C14 C9 C10 119.5(12)
C14 C9 N1 118.6(12)
C10 C9 N1 121.9(13)
C11 C10 C9 120.2(12)
C11 C10 H10A 119.9
C9 C10 H10A 119.9
C10 C11 C12 119.6(12)
C10 C11 H11A 120.2
C12 C11 H11A 120.2
C13 C12 O3 119.8(12)
C13 C12 C11 119.8(12)
O3 C12 C11 120.1(12)
C12 C13 C14 119.9(12)
C12 C13 H13A 120.0
C14 C13 H13A 120.0
C9 C14 C13 120.9(12)
C9 C14 H14A 119.6
C13 C14 H14A 119.6
C16 C15 C20 122.2(12)
C16 C15 O3 116.5(11)
C20 C15 O3 121.3(12)
C15 C16 C17 117.7(13)
C15 C16 H16A 121.1
C17 C16 H16A 121.1
C18 C17 C16 120.7(13)
C18 C17 H17A 119.7
C16 C17 H17A 119.7
C17 C18 C19 121.0(12)
C17 C18 N2 115.9(12)
C19 C18 N2 123.1(12)
C18 C19 C20 120.4(13)
C18 C19 H19A 119.8
C20 C19 H19A 119.8
C15 C20 C19 118.0(13)
C15 C20 H20A 121.0
C19 C20 H20A 121.0
N2 C21 C22 127.3(12)
N2 C21 H21A 116.3
C22 C21 H21A 116.3
C23 C22 C27 120.7(12)
C23 C22 C21 118.4(12)
C27 C22 C21 120.4(11)
C22 C23 C24 119.2(14)
C22 C23 H23A 120.4
C24 C23 H23A 120.4
C23 C24 C25 119.4(14)
C23 C24 H24A 120.3
C25 C24 H24A 120.3
C26 C25 C24 121.3(13)
C26 C25 H25A 119.4
C24 C25 H25A 119.4
C25 C26 O5 127.9(13)
C25 C26 C27 121.1(13)
O5 C26 C27 110.9(12)
O4 C27 C22 124.0(11)
O4 C27 C26 117.8(12)
C22 C27 C26 118.2(12)
O5 C28 H28A 109.5
O5 C28 H28B 109.5
H28A C28 H28B 109.5
O5 C28 H28C 109.5
H28A C28 H28C 109.5
H28B C28 H28C 109.5
O6 C29 H29A 109.5
O6 C29 H29B 109.5
H29A C29 H29B 109.5
O6 C29 H29C 109.5
H29A C29 H29C 109.5
H29B C29 H29C 109.5
C31 C30 C35 122.5(14)
C31 C30 O6 124.0(13)
C35 C30 O6 113.3(13)
C30 C31 C32 118.1(14)
C30 C31 H31A 121.0
C32 C31 H31A 121.0
C33 C32 C31 121.6(16)
C33 C32 H32A 119.2
C31 C32 H32A 119.2
C32 C33 C34 121.0(14)
C32 C33 H33A 119.5
C34 C33 H33A 119.5
C36 C34 C35 124.2(12)
C36 C34 C33 118.3(12)
C35 C34 C33 117.1(13)
O7 C35 C30 117.8(13)
O7 C35 C34 122.7(12)
C30 C35 C34 119.5(14)
N3 C36 C34 126.0(12)
N3 C36 H36A 117.0
C34 C36 H36A 117.0
C38 C37 C42 120.3(12)
C38 C37 N3 123.5(13)
C42 C37 N3 116.2(12)
C37 C38 C39 122.3(13)
C37 C38 H38A 118.9
C39 C38 H38A 118.9
C40 C39 C38 116.9(12)
C40 C39 H39A 121.5
C38 C39 H39A 121.5
C39 C40 O8 121.3(12)
C39 C40 C41 123.8(13)
O8 C40 C41 114.7(13)
C40 C41 C42 115.7(14)
C40 C41 H41A 122.2
C42 C41 H41A 122.2
C37 C42 C41 120.9(13)
C37 C42 H42A 119.5
C41 C42 H42A 119.5
C48 C43 O8 119.4(13)
C48 C43 C44 120.3(13)
O8 C43 C44 120.2(12)
C45 C44 C43 118.1(12)
C45 C44 H44A 121.0
C43 C44 H44A 121.0
C46 C45 C44 123.7(12)
C46 C45 H45A 118.2
C44 C45 H45A 118.2
C45 C46 N4 126.4(12)
C45 C46 C47 116.5(12)
N4 C46 C47 117.0(11)
C48 C47 C46 119.3(11)
C48 C47 H47A 120.3
C46 C47 H47A 120.3
C43 C48 C47 121.9(13)
C43 C48 H48A 119.1
C47 C48 H48A 119.1
N4 C49 C50 127.0(11)
N4 C49 H49A 116.5
C50 C49 H49A 116.5
C55 C50 C51 120.3(12)
C55 C50 C49 123.5(12)
C51 C50 C49 116.1(11)
C52 C51 C50 120.1(13)
C52 C51 H51A 119.9
C50 C51 H51A 119.9
C53 C52 C51 122.2(14)
C53 C52 H52A 118.9
C51 C52 H52A 118.9
C52 C53 C54 118.2(14)
C52 C53 H53A 120.9
C54 C53 H53A 120.9
O10 C54 C55 114.3(11)
O10 C54 C53 124.6(12)
C55 C54 C53 121.0(12)
O9 C55 C50 124.1(12)
O9 C55 C54 117.8(11)
C50 C55 C54 118.0(12)
O10 C56 H56A 109.5
O10 C56 H56B 109.5
H56A C56 H56B 109.5
O10 C56 H56C 109.5
H56A C56 H56C 109.5
H56B C56 H56C 109.5
C58 C57 H57A 109.5
C58 C57 H57B 109.5
H57A C57 H57B 109.5
C58 C57 H57C 109.5
H57A C57 H57C 109.5
H57B C57 H57C 109.5
O12 C58 O11 119.2(15)
O12 C58 C57 119.9(15)
O11 C58 C57 120.8(14)
O12 C58 Yb1 58.9(8)
O11 C58 Yb1 61.5(8)
C57 C58 Yb1 168.5(12)
C60 C59 H59A 109.5
C60 C59 H59B 109.5
H59A C59 H59B 109.5
C60 C59 H59C 109.5
H59A C59 H59C 109.5
H59B C59 H59C 109.5
O13 C60 O14 119.5(13)
O13 C60 C59 121.4(15)
O14 C60 C59 119.1(16)
O13 C60 Yb1 61.8(8)
O14 C60 Yb1 59.2(7)
C59 C60 Yb1 165.5(12)
C62 C61 H61A 109.5
C62 C61 H61B 109.5
H61A C61 H61B 109.5
C62 C61 H61C 109.5
H61A C61 H61C 109.5
H61B C61 H61C 109.5
O15 C62 O16 126.3(13)
O15 C62 C61 116.6(13)
O16 C62 C61 117.1(12)
C64 C63 H63A 109.5
C64 C63 H63B 109.5
H63A C63 H63B 109.5
C64 C63 H63C 109.5
H63A C63 H63C 109.5
H63B C63 H63C 109.5
O18 C64 O17 127.3(12)
O18 C64 C63 116.2(12)
O17 C64 C63 116.4(12)
C66 C65 H65A 109.5
C66 C65 H65B 109.5
H65A C65 H65B 109.5
C66 C65 H65C 109.5
H65A C65 H65C 109.5
H65B C65 H65C 109.5
O19 C66 O20 121.4(12)
O19 C66 C65 121.1(14)
O20 C66 C65 117.4(13)
O19 C66 Yb2 61.2(7)
O20 C66 Yb2 60.2(7)
C65 C66 Yb2 177.4(11)
C68 C67 H67A 109.5
C68 C67 H67B 109.5
H67A C67 H67B 109.5
C68 C67 H67C 109.5
H67A C67 H67C 109.5
H67B C67 H67C 109.5
O22 C68 O21 116.7(13)
O22 C68 C67 120.6(13)
O21 C68 C67 122.6(14)
O22 C68 Yb2 60.5(7)
O21 C68 Yb2 56.5(7)
C67 C68 Yb2 171.8(12)
C3W O2W H2W1 109.5
C70 N5 C71 121(2)
C70 N5 C69 123(2)
C71 N5 C69 116(2)
O1W C2W C1W 112(2)
O1W C2W H2WB 109.2
C1W C2W H2WB 109.2
O1W C2W H2WA 109.2
C1W C2W H2WA 109.2
H2WB C2W H2WA 107.9
C2W C1W H1WE 109.5
C2W C1W H1WF 109.5
H1WE C1W H1WF 109.5
C2W C1W H1WA 109.5
H1WE C1W H1WA 109.5
H1WF C1W H1WA 109.5
O23 C71 N5 127(3)
O23 C71 H71A 116.5
N5 C71 H71A 116.5
O2W C3W H3W1 109.5
O2W C3W H3W2 109.5
H3W1 C3W H3W2 109.5
O2W C3W H3W3 109.5
H3W1 C3W H3W3 109.5
H3W2 C3W H3W3 109.5
N5 C70 H70A 109.5
N5 C70 H70B 109.5
H70A C70 H70B 109.5
N5 C70 H70C 109.5
H70A C70 H70C 109.5
H70B C70 H70C 109.5
N5 C69 H69A 109.5
N5 C69 H69B 109.5
H69A C69 H69B 109.5
N5 C69 H69C 109.5
H69A C69 H69C 109.5
H69B C69 H69C 109.5
C2W O1W H1WC 109.5

loop_
_geom_bond_atom_site_label_1
_geom_bond_atom_site_label_2
_geom_bond_distance
Yb1 O2 2.291(9)
Yb1 O7 2.297(9)
Yb1 O15 2.325(10)
Yb1 O12 2.353(11)
Yb1 O14 2.360(11)
Yb1 O11 2.409(10)
Yb1 O13 2.422(11)
Yb1 O6 2.472(12)
Yb1 O1 2.610(10)
Yb1 C58 2.741(16)
Yb1 C60 2.746(14)
Yb1 Zn1 3.4042(17)
Yb2 O4 2.304(9)
Yb2 O9 2.311(8)
Yb2 O18 2.312(8)
Yb2 O21 2.348(10)
Yb2 O20 2.369(10)
Yb2 O19 2.392(10)
Yb2 O22 2.439(9)
Yb2 O5 2.460(10)
Yb2 O10 2.595(10)
Yb2 C66 2.727(13)
Yb2 C68 2.799(15)
Yb2 Zn2 3.4168(17)
Zn1 O16 2.002(8)
Zn1 O2 2.015(9)
Zn1 N1 2.065(11)
Zn1 O7 2.090(9)
Zn1 N3 2.107(11)
Zn2 O17 1.985(8)
Zn2 O9 1.998(9)
Zn2 N4 2.056(9)
Zn2 O4 2.066(9)
Zn2 N2 2.086(12)
N1 C8 1.276(17)
N1 C9 1.449(16)
N2 C21 1.287(18)
N2 C18 1.441(16)
N3 C36 1.290(19)
N3 C37 1.421(17)
N4 C49 1.291(16)
N4 C46 1.390(16)
O1 C2 1.349(17)
O1 C1 1.434(17)
O2 C7 1.323(16)
O3 C12 1.369(16)
O3 C15 1.407(15)
O4 C27 1.362(16)
O5 C26 1.380(17)
O5 C28 1.434(17)
O6 C30 1.388(18)
O6 C29 1.420(19)
O7 C35 1.330(18)
O8 C40 1.391(16)
O8 C43 1.392(17)
O9 C55 1.316(16)
O10 C54 1.358(16)
O10 C56 1.456(17)
O11 C58 1.25(2)
O12 C58 1.24(2)
O13 C60 1.23(2)
O14 C60 1.325(18)
O15 C62 1.254(17)
O16 C62 1.254(17)
O17 C64 1.273(16)
O18 C64 1.222(16)
O19 C66 1.202(17)
O20 C66 1.278(17)
O21 C68 1.281(19)
O22 C68 1.263(18)
C1 H1A 0.9600
C1 H1B 0.9600
C1 H1C 0.9600
C2 C7 1.369(19)
C2 C3 1.42(2)
C3 C4 1.37(2)
C3 H3A 0.9300
C4 C5 1.40(2)
C4 H4A 0.9300
C5 C6 1.43(2)
C5 H5A 0.9300
C6 C7 1.437(18)
C6 C8 1.471(18)
C8 H8A 0.9300
C9 C14 1.38(2)
C9 C10 1.382(18)
C10 C11 1.372(18)
C10 H10A 0.9300
C11 C12 1.424(19)
C11 H11A 0.9300
C12 C13 1.35(2)
C13 C14 1.387(19)
C13 H13A 0.9300
C14 H14A 0.9300
C15 C16 1.37(2)
C15 C20 1.386(19)
C16 C17 1.404(18)
C16 H16A 0.9300
C17 C18 1.347(19)
C17 H17A 0.9300
C18 C19 1.367(19)
C19 C20 1.388(19)
C19 H19A 0.9300
C20 H20A 0.9300
C21 C22 1.476(17)
C21 H21A 0.9300
C22 C23 1.395(19)
C22 C27 1.403(19)
C23 C24 1.40(2)
C23 H23A 0.9300
C24 C25 1.41(2)
C24 H24A 0.9300
C25 C26 1.33(2)
C25 H25A 0.9300
C26 C27 1.426(19)
C28 H28A 0.9600
C28 H28B 0.9600
C28 H28C 0.9600
C29 H29A 0.9600
C29 H29B 0.9600
C29 H29C 0.9600
C30 C31 1.37(2)
C30 C35 1.381(19)
C31 C32 1.41(2)
C31 H31A 0.9300
C32 C33 1.33(2)
C32 H32A 0.9300
C33 C34 1.44(2)
C33 H33A 0.9300
C34 C36 1.40(2)
C34 C35 1.41(2)
C36 H36A 0.9300
C37 C38 1.361(19)
C37 C42 1.36(2)
C38 C39 1.411(19)
C38 H38A 0.9300
C39 C40 1.38(2)
C39 H39A 0.9300
C40 C41 1.40(2)
C41 C42 1.458(18)
C41 H41A 0.9300
C42 H42A 0.9300
C43 C48 1.360(19)
C43 C44 1.40(2)
C44 C45 1.390(19)
C44 H44A 0.9300
C45 C46 1.371(18)
C45 H45A 0.9300
C46 C47 1.451(18)
C47 C48 1.380(19)
C47 H47A 0.9300
C48 H48A 0.9300
C49 C50 1.503(17)
C49 H49A 0.9300
C50 C55 1.401(18)
C50 C51 1.402(19)
C51 C52 1.37(2)
C51 H51A 0.9300
C52 C53 1.37(2)
C52 H52A 0.9300
C53 C54 1.42(2)
C53 H53A 0.9300
C54 C55 1.415(18)
C56 H56A 0.9600
C56 H56B 0.9600
C56 H56C 0.9600
C57 C58 1.47(2)
C57 H57A 0.9600
C57 H57B 0.9600
C57 H57C 0.9600
C59 C60 1.45(2)
C59 H59A 0.9600
C59 H59B 0.9600
C59 H59C 0.9600
C61 C62 1.498(19)
C61 H61A 0.9600
C61 H61B 0.9600
C61 H61C 0.9600
C63 C64 1.553(18)
C63 H63A 0.9600
C63 H63B 0.9600
C63 H63C 0.9600
C65 C66 1.517(18)
C65 H65A 0.9600
C65 H65B 0.9600
C65 H65C 0.9600
C67 C68 1.51(2)
C67 H67A 0.9600
C67 H67B 0.9600
C67 H67C 0.9600
O2W C3W 1.440(10)
O2W H2W1 0.8200
O23 C71 1.19(3)
N5 C70 1.34(3)
N5 C71 1.39(3)
N5 C69 1.40(4)
C2W O1W 1.442(10)
C2W C1W 1.539(10)
C2W H2WB 0.9700
C2W H2WA 0.9700
C1W H1WE 0.9600
C1W H1WF 0.9600
C1W H1WA 0.9600
C71 H71A 0.9300
C3W H3W1 0.9600
C3W H3W2 0.9600
C3W H3W3 0.9600
C70 H70A 0.9600
C70 H70B 0.9600
C70 H70C 0.9600
C69 H69A 0.9600
C69 H69B 0.9600
C69 H69C 0.9600
O1W H1WC 0.8200
